data_4062531
_journal_name_full Organometallics
_journal_paper_doi 10.1021/om030692a
_journal_year 2004
_chemical_formula_sum 'C54 H54 B3 F15 Zr2'
_chemical_formula_weight 1202.84
_space_group_IT_number 14
_symmetry_cell_setting monoclinic
_symmetry_space_group_name_Hall '-P 2ybc'
_symmetry_space_group_name_H-M 'P 1 21/c 1'
_cell_angle_alpha 90.00
_cell_angle_beta 114.05
_cell_angle_gamma 90.00
_cell_formula_units_Z 4
_cell_length_a 21.6948(2)
_cell_length_b 10.20500(10)
_cell_length_c 24.4983(2)
_cell_measurement_temperature 150(2)
_cell_volume 4952.97(8)
_diffrn_ambient_temperature 150(2)
_exptl_crystal_density_diffrn 1.613
_cod_depositor_comments
;
The following automatic conversions were performed:
'_symmetry_cell_setting' value 'Monoclinic' changed to 'monoclinic'
according to '/home/saulius/struct/CIF-dictionaries/cif_core.dic'
dictionary named 'cif_core.dic' version 2.4.1 from 2010-06-29.

Automatic conversion script
Id: cif_fix_enum 1527 2010-12-29 10:47:43Z saulius 
;
_cod_original_sg_symbol_H-M 'P 21/c'
_cod_database_code 4062531

loop_
_symmetry_equiv_pos_as_xyz
'x, y, z'
'-x, y+1/2, -z+1/2'
'-x, -y, -z'
'x, -y-1/2, z-1/2'

loop_
_atom_site_label
_atom_site_type_symbol
_atom_site_fract_x
_atom_site_fract_y
_atom_site_fract_z
_atom_site_U_iso_or_equiv
_atom_site_adp_type
_atom_site_occupancy
_atom_site_symmetry_multiplicity
_atom_site_calc_flag
_atom_site_refinement_flags
_atom_site_disorder_assembly
_atom_site_disorder_group
Zr1 Zr 0.253273(14) 0.81351(3) 0.241400(13) 0.01976(10) Uani 1 1 d . . .
Zr2 Zr 0.262445(14) 0.56839(3) 0.370624(12) 0.01830(10) Uani 1 1 d . . .
H H 0.2708(18) 0.699(3) 0.3123(17) 0.047(11) Uiso 1 1 d . . .
C1 C 0.1990(2) 0.9354(3) 0.29869(16) 0.0381(9) Uani 1 1 d . . .
H1 H 0.2031 0.9032 0.3364 0.046 Uiso 1 1 calc . . .
C2 C 0.2426(2) 1.0222(4) 0.2894(2) 0.0483(11) Uani 1 1 d . . .
H2 H 0.2821 1.0590 0.3195 0.058 Uiso 1 1 calc . . .
C3 C 0.2184(2) 1.0467(4) 0.2276(2) 0.0511(12) Uani 1 1 d . . .
H3 H 0.2386 1.1025 0.2085 0.061 Uiso 1 1 calc . . .
C4 C 0.1589(2) 0.9736(4) 0.19937(17) 0.0422(10) Uani 1 1 d . . .
H4 H 0.1313 0.9727 0.1577 0.051 Uiso 1 1 calc . . .
C5 C 0.14745(17) 0.9025(3) 0.24297(17) 0.0334(8) Uani 1 1 d . . .
H5 H 0.1115 0.8429 0.2363 0.040 Uiso 1 1 calc . . .
C6 C 0.37032(17) 0.8947(4) 0.27820(16) 0.0362(8) Uani 1 1 d . . .
H6 H 0.3829 0.9626 0.3073 0.043 Uiso 1 1 calc . . .
C7 C 0.34136(18) 0.9119(4) 0.21507(17) 0.0370(9) Uani 1 1 d . . .
H7 H 0.3312 0.9933 0.1945 0.044 Uiso 1 1 calc . . .
C8 C 0.33067(16) 0.7890(4) 0.18903(16) 0.0343(8) Uani 1 1 d . . .
H8 H 0.3123 0.7714 0.1473 0.041 Uiso 1 1 calc . . .
C9 C 0.35168(16) 0.6948(3) 0.23474(17) 0.0329(8) Uani 1 1 d . . .
H9 H 0.3492 0.6024 0.2293 0.039 Uiso 1 1 calc . . .
C10 C 0.37702(15) 0.7601(4) 0.28982(15) 0.0326(8) Uani 1 1 d . . .
H10 H 0.3954 0.7202 0.3282 0.039 Uiso 1 1 calc . . .
C11 C 0.30470(18) 0.3395(3) 0.38306(15) 0.0300(8) Uani 1 1 d . . .
H11 H 0.3277 0.3074 0.4227 0.036 Uiso 1 1 calc . . .
C12 C 0.33453(16) 0.4037(3) 0.34924(15) 0.0287(7) Uani 1 1 d . . .
H12 H 0.3812 0.4225 0.3619 0.034 Uiso 1 1 calc . . .
C13 C 0.28364(17) 0.4350(3) 0.29381(14) 0.0255(7) Uani 1 1 d . . .
H13 H 0.2898 0.4779 0.2620 0.031 Uiso 1 1 calc . . .
C14 C 0.22125(16) 0.3921(3) 0.29290(14) 0.0255(7) Uani 1 1 d . . .
H14 H 0.1781 0.4027 0.2609 0.031 Uiso 1 1 calc . . .
C15 C 0.23479(17) 0.3308(3) 0.34818(15) 0.0279(7) Uani 1 1 d . . .
H15 H 0.2025 0.2908 0.3598 0.034 Uiso 1 1 calc . . .
C16 C 0.34134(17) 0.5614(3) 0.47749(14) 0.0309(8) Uani 1 1 d . . .
H16 H 0.3557 0.4780 0.4954 0.037 Uiso 1 1 calc . . .
C17 C 0.37344(16) 0.6373(4) 0.44832(15) 0.0313(8) Uani 1 1 d . . .
H17 H 0.4128 0.6136 0.4427 0.038 Uiso 1 1 calc . . .
C18 C 0.33673(16) 0.7541(3) 0.42911(14) 0.0287(7) Uani 1 1 d . . .
H18 H 0.3476 0.8242 0.4091 0.034 Uiso 1 1 calc . . .
C19 C 0.28116(16) 0.7496(3) 0.44456(14) 0.0266(7) Uani 1 1 d . . .
H19 H 0.2473 0.8150 0.4358 0.032 Uiso 1 1 calc . . .
C20 C 0.28436(17) 0.6309(3) 0.47539(14) 0.0284(7) Uani 1 1 d . . .
H20 H 0.2536 0.6031 0.4917 0.034 Uiso 1 1 calc . . .
B1 B 0.17526(18) 0.6635(3) 0.15677(16) 0.0235(7) Uani 1 1 d . . .
H1A H 0.1983(16) 0.658(3) 0.2104(15) 0.032(9) Uiso 1 1 d . . .
H1B H 0.2018(16) 0.780(3) 0.1588(14) 0.031(9) Uiso 1 1 d . . .
C21 C 0.20304(17) 0.5590(3) 0.12427(15) 0.0262(7) Uani 1 1 d . . .
H21 H 0.2464(15) 0.556(3) 0.1342(13) 0.011(8) Uiso 1 1 d . . .
C22 C 0.18035(17) 0.6040(3) 0.05896(15) 0.0289(7) Uani 1 1 d . . .
H22A H 0.2024 0.6887 0.0586 0.035 Uiso 1 1 calc . . .
H22B H 0.1963 0.5393 0.0375 0.035 Uiso 1 1 calc . . .
C23 C 0.10361(17) 0.6205(4) 0.02468(14) 0.0310(8) Uani 1 1 d . . .
H23A H 0.0942 0.6634 -0.0141 0.037 Uiso 1 1 calc . . .
H23B H 0.0822 0.5328 0.0163 0.037 Uiso 1 1 calc . . .
C24 C 0.07185(17) 0.7022(3) 0.05924(14) 0.0288(7) Uani 1 1 d . . .
H24A H 0.0222 0.6936 0.0391 0.035 Uiso 1 1 calc . . .
H24B H 0.0831 0.7956 0.0571 0.035 Uiso 1 1 calc . . .
C25 C 0.09473(15) 0.6638(3) 0.12599(14) 0.0229(7) Uani 1 1 d . . .
H25 H 0.0749(14) 0.729(3) 0.1441(12) 0.011(7) Uiso 1 1 d . . .
C26 C 0.07008(16) 0.5266(3) 0.13506(15) 0.0309(8) Uani 1 1 d . . .
H26A H 0.0804 0.5156 0.1781 0.037 Uiso 1 1 calc . . .
H26B H 0.0204 0.5235 0.1131 0.037 Uiso 1 1 calc . . .
C27 C 0.10035(19) 0.4106(3) 0.11490(16) 0.0349(8) Uani 1 1 d . . .
H27A H 0.0922 0.3298 0.1333 0.042 Uiso 1 1 calc . . .
H27B H 0.0762 0.4013 0.0710 0.042 Uiso 1 1 calc . . .
C28 C 0.17585(19) 0.4212(3) 0.13043(15) 0.0312(8) Uani 1 1 d . . .
H28A H 0.1869 0.3596 0.1045 0.037 Uiso 1 1 calc . . .
H28B H 0.2006 0.3913 0.1722 0.037 Uiso 1 1 calc . . .
B2 B 0.13759(18) 0.5893(3) 0.35422(16) 0.0211(7) Uani 1 1 d . . .
H2A H 0.1872(13) 0.522(3) 0.3907(12) 0.006(7) Uiso 1 1 d . . .
H2B H 0.1697(15) 0.642(3) 0.3321(14) 0.023(8) Uiso 1 1 d . . .
C31 C 0.07689(15) 0.5037(3) 0.30859(14) 0.0226(7) Uani 1 1 d . . .
H31 H 0.0876(17) 0.453(3) 0.2872(16) 0.026(9) Uiso 1 1 d . . .
C32 C 0.02148(17) 0.5974(3) 0.26599(14) 0.0300(7) Uani 1 1 d . . .
H32A H 0.0395 0.6425 0.2398 0.036 Uiso 1 1 calc . . .
H32B H -0.0176 0.5441 0.2401 0.036 Uiso 1 1 calc . . .
C33 C -0.00332(17) 0.7011(3) 0.29747(15) 0.0317(8) Uani 1 1 d . . .
H33A H -0.0296 0.7680 0.2678 0.038 Uiso 1 1 calc . . .
H33B H -0.0341 0.6590 0.3129 0.038 Uiso 1 1 calc . . .
C34 C 0.05340(17) 0.7695(3) 0.34923(16) 0.0304(8) Uani 1 1 d . . .
H34A H 0.0332 0.8188 0.3727 0.037 Uiso 1 1 calc . . .
H34B H 0.0751 0.8340 0.3325 0.037 Uiso 1 1 calc . . .
C35 C 0.10865(16) 0.6776(3) 0.39208(15) 0.0241(7) Uani 1 1 d . . .
H35 H 0.1400(16) 0.730(3) 0.4214(14) 0.022(8) Uiso 1 1 d . . .
C36 C 0.08373(18) 0.5848(3) 0.42865(15) 0.0301(8) Uani 1 1 d . . .
H36A H 0.1233 0.5402 0.4591 0.036 Uiso 1 1 calc . . .
H36B H 0.0625 0.6382 0.4501 0.036 Uiso 1 1 calc . . .
C37 C 0.03302(17) 0.4803(3) 0.39186(15) 0.0286(7) Uani 1 1 d . . .
H37A H 0.0289 0.4134 0.4194 0.034 Uiso 1 1 calc . . .
H37B H -0.0118 0.5219 0.3711 0.034 Uiso 1 1 calc . . .
C38 C 0.05212(17) 0.4119(3) 0.34535(15) 0.0280(7) Uani 1 1 d . . .
H38A H 0.0123 0.3631 0.3175 0.034 Uiso 1 1 calc . . .
H38B H 0.0880 0.3471 0.3661 0.034 Uiso 1 1 calc . . .
B3 B 0.38305(18) 1.2165(3) 0.55713(16) 0.0221(7) Uani 1 1 d . . .
H3A H 0.3999(15) 1.276(3) 0.5226(14) 0.026(9) Uiso 1 1 d . . .
C41 C 0.30028(16) 1.2153(3) 0.52766(14) 0.0233(7) Uani 1 1 d . . .
C42 C 0.25852(17) 1.2932(3) 0.54421(14) 0.0271(7) Uani 1 1 d . . .
F42 F 0.28470(10) 1.3823(2) 0.58912(9) 0.0394(5) Uani 1 1 d . . .
C43 C 0.18852(17) 1.2877(3) 0.51896(16) 0.0307(8) Uani 1 1 d . . .
F43 F 0.15208(10) 1.3617(2) 0.54005(9) 0.0421(5) Uani 1 1 d . . .
C44 C 0.15653(16) 1.2015(3) 0.47247(15) 0.0295(8) Uani 1 1 d . . .
F44 F 0.08937(9) 1.1880(2) 0.44914(10) 0.0416(5) Uani 1 1 d . . .
C45 C 0.19522(16) 1.1265(3) 0.45177(15) 0.0277(7) Uani 1 1 d . . .
F45 F 0.16475(10) 1.0425(2) 0.40640(9) 0.0393(5) Uani 1 1 d . . .
C46 C 0.26469(15) 1.1357(3) 0.47919(14) 0.0235(7) Uani 1 1 d . . .
F46 F 0.29876(9) 1.05928(17) 0.45523(8) 0.0287(4) Uani 1 1 d . . .
C51 C 0.41804(15) 1.0705(3) 0.56627(13) 0.0212(6) Uani 1 1 d . . .
C52 C 0.39202(15) 0.9519(3) 0.57544(13) 0.0215(6) Uani 1 1 d . . .
F52 F 0.33077(9) 0.94863(17) 0.57754(9) 0.0287(4) Uani 1 1 d . . .
C53 C 0.42510(16) 0.8333(3) 0.58374(13) 0.0232(7) Uani 1 1 d . . .
F53 F 0.39735(10) 0.72361(17) 0.59384(8) 0.0316(4) Uani 1 1 d . . .
C54 C 0.48791(16) 0.8279(3) 0.58277(14) 0.0261(7) Uani 1 1 d . . .
F54 F 0.52048(10) 0.71310(18) 0.58922(9) 0.0381(5) Uani 1 1 d . . .
C55 C 0.51766(15) 0.9425(3) 0.57558(14) 0.0258(7) Uani 1 1 d . . .
F55 F 0.58064(10) 0.94020(19) 0.57689(10) 0.0383(5) Uani 1 1 d . . .
C56 C 0.48272(15) 1.0592(3) 0.56788(14) 0.0230(7) Uani 1 1 d . . .
F56 F 0.51560(9) 1.16752(18) 0.56166(9) 0.0328(5) Uani 1 1 d . . .
C61 C 0.41728(15) 1.2903(3) 0.62211(14) 0.0225(6) Uani 1 1 d . . .
C62 C 0.40270(16) 1.2571(3) 0.67079(14) 0.0247(7) Uani 1 1 d . . .
F62 F 0.35632(10) 1.16326(18) 0.66431(9) 0.0327(4) Uani 1 1 d . . .
C63 C 0.43174(17) 1.3178(3) 0.72593(14) 0.0283(7) Uani 1 1 d . . .
F63 F 0.41147(11) 1.28720(19) 0.76997(9) 0.0383(5) Uani 1 1 d . . .
C64 C 0.47928(17) 1.4134(3) 0.73528(15) 0.0292(8) Uani 1 1 d . . .
F64 F 0.50834(10) 1.4725(2) 0.78863(8) 0.0409(5) Uani 1 1 d . . .
C65 C 0.49604(16) 1.4492(3) 0.68892(15) 0.0279(7) Uani 1 1 d . . .
F65 F 0.54332(10) 1.54173(19) 0.69818(9) 0.0395(5) Uani 1 1 d . . .
C66 C 0.46522(16) 1.3889(3) 0.63423(14) 0.0249(7) Uani 1 1 d . . .
F66 F 0.48507(10) 1.42979(18) 0.59142(9) 0.0342(5) Uani 1 1 d . . .

loop_
_atom_site_aniso_label
_atom_site_aniso_U_11
_atom_site_aniso_U_22
_atom_site_aniso_U_33
_atom_site_aniso_U_23
_atom_site_aniso_U_13
_atom_site_aniso_U_12
Zr1 0.02052(16) 0.01953(16) 0.01917(16) 0.00038(11) 0.00802(12) -0.00148(11)
Zr2 0.01861(16) 0.01879(16) 0.01735(16) 0.00082(11) 0.00717(12) 0.00042(11)
C1 0.053(2) 0.035(2) 0.0303(19) -0.0010(16) 0.0212(18) 0.0196(18)
C2 0.043(2) 0.031(2) 0.064(3) -0.024(2) 0.015(2) -0.0010(18)
C3 0.071(3) 0.0203(19) 0.079(3) 0.0127(19) 0.048(3) 0.0091(19)
C4 0.050(2) 0.042(2) 0.033(2) 0.0092(17) 0.0156(18) 0.0280(19)
C5 0.0303(18) 0.0325(18) 0.041(2) -0.0056(16) 0.0179(16) 0.0081(15)
C6 0.0245(18) 0.046(2) 0.034(2) -0.0044(17) 0.0084(15) -0.0124(16)
C7 0.0280(18) 0.045(2) 0.039(2) 0.0065(17) 0.0155(16) -0.0137(16)
C8 0.0213(16) 0.057(2) 0.0292(18) 0.0010(17) 0.0146(14) -0.0060(16)
C9 0.0209(16) 0.039(2) 0.044(2) -0.0029(16) 0.0191(15) -0.0026(15)
C10 0.0157(15) 0.053(2) 0.0283(18) 0.0082(16) 0.0082(13) 0.0011(15)
C11 0.041(2) 0.0223(16) 0.0252(17) 0.0048(13) 0.0123(15) 0.0100(15)
C12 0.0252(17) 0.0297(17) 0.0317(19) 0.0004(14) 0.0121(14) 0.0078(14)
C13 0.0338(18) 0.0237(16) 0.0244(16) 0.0017(13) 0.0175(14) 0.0072(14)
C14 0.0308(17) 0.0221(15) 0.0243(16) -0.0054(13) 0.0118(14) 0.0037(13)
C15 0.039(2) 0.0197(16) 0.0331(19) -0.0055(13) 0.0227(16) -0.0041(14)
C16 0.0331(19) 0.0307(18) 0.0191(16) -0.0005(14) 0.0007(14) 0.0014(15)
C17 0.0218(16) 0.038(2) 0.0283(18) -0.0051(15) 0.0040(14) -0.0016(15)
C18 0.0283(17) 0.0294(17) 0.0248(17) -0.0049(14) 0.0073(14) -0.0087(14)
C19 0.0303(17) 0.0226(16) 0.0235(16) -0.0065(13) 0.0074(14) -0.0017(14)
C20 0.0348(19) 0.0321(18) 0.0176(15) -0.0066(14) 0.0098(14) -0.0103(15)
B1 0.0235(18) 0.0254(18) 0.0209(18) 0.0007(14) 0.0083(14) -0.0009(15)
C21 0.0221(17) 0.0323(18) 0.0275(17) -0.0042(14) 0.0134(14) 0.0009(14)
C22 0.0320(18) 0.0330(18) 0.0290(18) -0.0052(14) 0.0199(15) -0.0015(15)
C23 0.0371(19) 0.0376(19) 0.0185(16) 0.0009(14) 0.0116(14) -0.0029(16)
C24 0.0279(17) 0.0355(19) 0.0231(17) 0.0024(14) 0.0106(14) 0.0004(14)
C25 0.0226(16) 0.0281(16) 0.0194(15) -0.0012(13) 0.0100(13) -0.0003(13)
C26 0.0270(17) 0.0383(19) 0.0290(18) 0.0002(15) 0.0130(14) -0.0052(15)
C27 0.047(2) 0.0299(18) 0.0281(18) 0.0003(14) 0.0160(17) -0.0079(16)
C28 0.042(2) 0.0271(18) 0.0240(17) -0.0036(14) 0.0125(15) 0.0051(15)
B2 0.0218(17) 0.0207(17) 0.0225(18) 0.0040(14) 0.0109(14) 0.0023(14)
C31 0.0207(16) 0.0251(16) 0.0238(16) -0.0052(13) 0.0107(13) 0.0001(13)
C32 0.0268(17) 0.0401(19) 0.0227(17) 0.0018(15) 0.0096(14) -0.0003(15)
C33 0.0262(17) 0.0351(19) 0.0335(19) 0.0106(15) 0.0118(15) 0.0109(15)
C34 0.0366(19) 0.0239(16) 0.038(2) 0.0026(14) 0.0222(16) 0.0052(14)
C35 0.0260(16) 0.0226(16) 0.0251(16) -0.0049(13) 0.0116(14) -0.0009(13)
C36 0.039(2) 0.0299(18) 0.0283(18) -0.0011(14) 0.0204(16) -0.0004(15)
C37 0.0314(18) 0.0279(17) 0.0322(18) 0.0033(14) 0.0188(15) -0.0003(14)
C38 0.0283(17) 0.0266(17) 0.0308(18) -0.0039(14) 0.0138(14) -0.0069(14)
B3 0.0226(17) 0.0215(17) 0.0243(18) 0.0001(14) 0.0117(15) 0.0008(14)
C41 0.0273(16) 0.0204(15) 0.0231(16) 0.0035(12) 0.0113(13) 0.0017(13)
C42 0.0346(18) 0.0245(17) 0.0220(16) 0.0041(13) 0.0113(14) 0.0038(14)
F42 0.0429(12) 0.0374(11) 0.0338(11) -0.0091(9) 0.0112(10) 0.0130(10)
C43 0.0328(18) 0.0328(18) 0.0339(19) 0.0137(15) 0.0212(16) 0.0137(15)
F43 0.0413(12) 0.0486(13) 0.0453(13) 0.0127(10) 0.0270(10) 0.0218(10)
C44 0.0207(16) 0.0333(18) 0.0336(19) 0.0154(15) 0.0101(14) 0.0030(14)
F44 0.0214(10) 0.0484(13) 0.0529(14) 0.0160(10) 0.0130(9) 0.0021(9)
C45 0.0262(17) 0.0267(17) 0.0264(17) 0.0075(14) 0.0066(14) -0.0011(14)
F45 0.0300(11) 0.0431(12) 0.0362(12) -0.0049(9) 0.0047(9) -0.0067(9)
C46 0.0240(16) 0.0235(16) 0.0248(16) 0.0055(13) 0.0117(13) 0.0039(13)
F46 0.0278(10) 0.0315(10) 0.0270(10) -0.0042(8) 0.0114(8) 0.0013(8)
C51 0.0235(16) 0.0242(16) 0.0150(14) -0.0025(12) 0.0069(12) -0.0003(12)
C52 0.0187(15) 0.0268(16) 0.0185(15) -0.0015(12) 0.0070(12) -0.0013(13)
F52 0.0246(10) 0.0267(10) 0.0390(11) 0.0043(8) 0.0173(8) 0.0003(8)
C53 0.0267(16) 0.0225(16) 0.0159(15) 0.0015(12) 0.0040(12) -0.0013(13)
F53 0.0361(11) 0.0230(9) 0.0356(11) 0.0041(8) 0.0144(9) -0.0018(8)
C54 0.0283(17) 0.0244(16) 0.0215(16) -0.0013(13) 0.0059(13) 0.0071(13)
F54 0.0388(12) 0.0295(10) 0.0440(12) 0.0043(9) 0.0148(10) 0.0149(9)
C55 0.0199(15) 0.0347(18) 0.0241(16) -0.0033(14) 0.0103(13) 0.0018(14)
F55 0.0237(10) 0.0456(12) 0.0479(13) 0.0007(10) 0.0169(9) 0.0066(9)
C56 0.0241(16) 0.0239(16) 0.0212(15) -0.0039(12) 0.0096(13) -0.0034(13)
F56 0.0281(10) 0.0300(10) 0.0453(12) -0.0004(9) 0.0202(9) -0.0068(8)
C61 0.0247(16) 0.0197(15) 0.0239(16) 0.0020(12) 0.0109(13) 0.0037(12)
C62 0.0278(16) 0.0208(15) 0.0253(17) 0.0022(13) 0.0106(14) 0.0030(13)
F62 0.0417(11) 0.0292(10) 0.0312(11) 0.0000(8) 0.0189(9) -0.0081(9)
C63 0.0362(19) 0.0269(17) 0.0225(16) 0.0052(13) 0.0127(14) 0.0095(14)
F63 0.0584(14) 0.0347(11) 0.0270(10) 0.0030(9) 0.0229(10) 0.0040(10)
C64 0.0296(18) 0.0267(17) 0.0251(17) -0.0021(14) 0.0048(14) 0.0070(14)
F64 0.0481(13) 0.0412(12) 0.0242(11) -0.0088(9) 0.0052(9) 0.0024(10)
C65 0.0256(17) 0.0224(16) 0.0319(18) -0.0056(14) 0.0079(14) 0.0001(13)
F65 0.0388(12) 0.0348(11) 0.0410(12) -0.0105(9) 0.0122(10) -0.0130(9)
C66 0.0269(17) 0.0256(16) 0.0232(16) 0.0009(13) 0.0113(14) 0.0032(13)
F66 0.0417(12) 0.0320(11) 0.0349(11) -0.0042(8) 0.0216(9) -0.0123(9)

loop_
_geom_bond_atom_site_label_1
_geom_bond_atom_site_label_2
_geom_bond_distance
_geom_bond_site_symmetry_2
_geom_bond_publ_flag
Zr1 C7 2.466(3) . ?
Zr1 C6 2.466(3) . ?
Zr1 C3 2.478(4) . ?
Zr1 C5 2.484(3) . ?
Zr1 C2 2.489(4) . ?
Zr1 C4 2.490(3) . ?
Zr1 C1 2.500(3) . ?
Zr1 C8 2.507(3) . ?
Zr1 C10 2.513(3) . ?
Zr1 C9 2.517(3) . ?
Zr1 B1 2.578(4) . ?
Zr1 H 2.00(4) . ?
Zr1 H1A 1.95(3) . ?
Zr1 H1B 1.90(3) . ?
Zr2 C16 2.477(3) . ?
Zr2 C11 2.482(3) . ?
Zr2 C17 2.486(3) . ?
Zr2 C12 2.492(3) . ?
Zr2 C20 2.495(3) . ?
Zr2 C19 2.503(3) . ?
Zr2 C15 2.504(3) . ?
Zr2 C14 2.505(3) . ?
Zr2 C13 2.512(3) . ?
Zr2 C18 2.522(3) . ?
Zr2 B2 2.580(4) . ?
Zr2 H 2.01(4) . ?
Zr2 H2A 1.95(3) . ?
Zr2 H2B 1.99(3) . ?
C1 C2 1.382(6) . ?
C1 C5 1.408(5) . ?
C1 H1 0.9500 . ?
C2 C3 1.409(6) . ?
C2 H2 0.9500 . ?
C3 C4 1.405(6) . ?
C3 H3 0.9500 . ?
C4 C5 1.395(5) . ?
C4 H4 0.9500 . ?
C5 H5 0.9500 . ?
C6 C10 1.399(5) . ?
C6 C7 1.423(5) . ?
C6 H6 0.9500 . ?
C7 C8 1.383(5) . ?
C7 H7 0.9500 . ?
C8 C9 1.404(5) . ?
C8 H8 0.9500 . ?
C9 C10 1.401(5) . ?
C9 H9 0.9500 . ?
C10 H10 0.9500 . ?
C11 C12 1.404(5) . ?
C11 C15 1.408(5) . ?
C11 H11 0.9500 . ?
C12 C13 1.394(5) . ?
C12 H12 0.9500 . ?
C13 C14 1.414(4) . ?
C13 H13 0.9500 . ?
C14 C15 1.410(5) . ?
C14 H14 0.9500 . ?
C15 H15 0.9500 . ?
C16 C20 1.408(5) . ?
C16 C17 1.415(5) . ?
C16 H16 0.9500 . ?
C17 C18 1.404(5) . ?
C17 H17 0.9500 . ?
C18 C19 1.404(5) . ?
C18 H18 0.9500 . ?
C19 C20 1.415(5) . ?
C19 H19 0.9500 . ?
C20 H20 0.9500 . ?
B1 C21 1.590(5) . ?
B1 C25 1.596(5) . ?
B1 H1A 1.20(3) . ?
B1 H1B 1.31(3) . ?
C21 C22 1.540(5) . ?
C21 C28 1.556(5) . ?
C21 H21 0.87(3) . ?
C22 C23 1.538(5) . ?
C22 H22A 0.9900 . ?
C22 H22B 0.9900 . ?
C23 C24 1.537(5) . ?
C23 H23A 0.9900 . ?
C23 H23B 0.9900 . ?
C24 C25 1.553(4) . ?
C24 H24A 0.9900 . ?
C24 H24B 0.9900 . ?
C25 C26 1.546(5) . ?
C25 H25 0.99(3) . ?
C26 C27 1.530(5) . ?
C26 H26A 0.9900 . ?
C26 H26B 0.9900 . ?
C27 C28 1.527(5) . ?
C27 H27A 0.9900 . ?
C27 H27B 0.9900 . ?
C28 H28A 0.9900 . ?
C28 H28B 0.9900 . ?
B2 C35 1.594(5) . ?
B2 C31 1.596(5) . ?
B2 H2A 1.28(3) . ?
B2 H2B 1.17(3) . ?
C31 C38 1.540(5) . ?
C31 C32 1.558(4) . ?
C31 H31 0.84(4) . ?
C32 C33 1.530(5) . ?
C32 H32A 0.9900 . ?
C32 H32B 0.9900 . ?
C33 C34 1.529(5) . ?
C33 H33A 0.9900 . ?
C33 H33B 0.9900 . ?
C34 C35 1.547(5) . ?
C34 H34A 0.9900 . ?
C34 H34B 0.9900 . ?
C35 C36 1.545(5) . ?
C35 H35 0.93(3) . ?
C36 C37 1.534(5) . ?
C36 H36A 0.9900 . ?
C36 H36B 0.9900 . ?
C37 C38 1.530(5) . ?
C37 H37A 0.9900 . ?
C37 H37B 0.9900 . ?
C38 H38A 0.9900 . ?
C38 H38B 0.9900 . ?
B3 C61 1.640(5) . ?
B3 C41 1.640(5) . ?
B3 C51 1.646(4) . ?
B3 H3A 1.21(3) . ?
C41 C42 1.384(5) . ?
C41 C46 1.385(4) . ?
C42 F42 1.360(4) . ?
C42 C43 1.388(5) . ?
C43 F43 1.340(4) . ?
C43 C44 1.381(5) . ?
C44 F44 1.338(4) . ?
C44 C45 1.377(5) . ?
C45 F45 1.345(4) . ?
C45 C46 1.381(4) . ?
C46 F46 1.361(4) . ?
C51 C52 1.392(4) . ?
C51 C56 1.392(4) . ?
C52 F52 1.351(3) . ?
C52 C53 1.379(4) . ?
C53 F53 1.341(3) . ?
C53 C54 1.374(5) . ?
C54 F54 1.344(3) . ?
C54 C55 1.381(5) . ?
C55 F55 1.354(4) . ?
C55 C56 1.382(4) . ?
C56 F56 1.358(3) . ?
C61 C66 1.389(4) . ?
C61 C62 1.395(4) . ?
C62 F62 1.351(4) . ?
C62 C63 1.382(5) . ?
C63 F63 1.357(4) . ?
C63 C64 1.370(5) . ?
C64 F64 1.341(4) . ?
C64 C65 1.375(5) . ?
C65 F65 1.344(4) . ?
C65 C66 1.375(4) . ?
C66 F66 1.352(4) . ?
